data_7004656
loop_
_publ_author_name
'Balof, Shawna L.'
'P'Pool, Steven J.'
'Berger, Nancy J.'
'Valente, Edward J.'
'Shiller, Alan M.'
'Schanz, Hans-J\"org'

_publ_section_title
;
 Olefin metathesis catalysts bearing a pH-responsive NHC ligand: a
 feasible approach to catalyst separation from RCM products
;
_journal_issue 42
_journal_name_full 'Dalton Transactions'
_journal_page_first 5791
_journal_page_last 5799
_journal_paper_doi 10.1039/b809793c
_journal_year 2008
_chemical_formula_moiety 'C67 H90 Cl6 N8 O2 Ru2'
_chemical_formula_sum 'C67 H90 Cl6 N8 O2 Ru2'
_chemical_formula_weight 1454.37
_chemical_name_systematic
;
?
;
_space_group_IT_number 14
_symmetry_cell_setting monoclinic
_symmetry_space_group_name_Hall '-P 2yab'
_symmetry_space_group_name_H-M 'P 1 21/a 1'
_atom_sites_solution_hydrogens geom
_atom_sites_solution_primary direct
_atom_sites_solution_secondary difmap
_audit_creation_method SHELXL-97
_cell_angle_alpha 90.00
_cell_angle_beta 104.928(7)
_cell_angle_gamma 90.00
_cell_formula_units_Z 8
_cell_length_a 19.6502(11)
_cell_length_b 10.9433(5)
_cell_length_c 33.440(2)
_cell_measurement_reflns_used 5392
_cell_measurement_temperature 295(2)
_cell_measurement_theta_max 26.4998
_cell_measurement_theta_min 2.9414
_cell_volume 6948.2(7)
_computing_cell_refinement 'CrysAlis (Oxford Diffraction)'
_computing_data_collection 'CrysAlis (Oxford Diffraction)'
_computing_data_reduction 'CrysAlis (Oxford Diffraction)'
_computing_molecular_graphics WinGX
_computing_publication_material WinGX
_computing_structure_refinement 'SHELXL-97 (Sheldrick, 1997)'
_computing_structure_solution 'SHELXS-97 (Sheldrick, 1997)'
_diffrn_ambient_temperature 295(2)
_diffrn_detector_area_resol_mean 16.0309
_diffrn_measured_fraction_theta_full 0.995
_diffrn_measured_fraction_theta_max 0.995
_diffrn_measurement_device_type 'Oxford Diffraction Gemini'
_diffrn_measurement_method 'phi and omega scans'
_diffrn_radiation_monochromator graphite
_diffrn_radiation_source 'fine-focus sealed tube'
_diffrn_radiation_type MoK\a
_diffrn_radiation_wavelength 0.71073
_diffrn_reflns_av_R_equivalents 0.1571
_diffrn_reflns_av_sigmaI/netI 0.2793
_diffrn_reflns_limit_h_max 24
_diffrn_reflns_limit_h_min -24
_diffrn_reflns_limit_k_max 13
_diffrn_reflns_limit_k_min -13
_diffrn_reflns_limit_l_max 41
_diffrn_reflns_limit_l_min -40
_diffrn_reflns_number 49197
_diffrn_reflns_theta_full 26.50
_diffrn_reflns_theta_max 26.50
_diffrn_reflns_theta_min 3.03
_diffrn_standards_decay_% 1.1
_diffrn_standards_interval_count 50
_diffrn_standards_number 2
_exptl_absorpt_coefficient_mu 0.714
_exptl_absorpt_correction_T_max 0.98
_exptl_absorpt_correction_T_min 0.896
_exptl_absorpt_correction_type analytical
_exptl_absorpt_process_details 'CrysAlis (Oxford Diffraction)'
_exptl_crystal_colour green
_exptl_crystal_density_diffrn 1.390
_exptl_crystal_density_method 'not measured'
_exptl_crystal_description prism
_exptl_crystal_F_000 3016
_exptl_crystal_size_max 0.2675
_exptl_crystal_size_mid 0.1014
_exptl_crystal_size_min 0.0354
_refine_diff_density_max 1.394
_refine_diff_density_min -0.582
_refine_diff_density_rms 0.099
_refine_ls_extinction_method none
_refine_ls_goodness_of_fit_ref 0.990
_refine_ls_hydrogen_treatment mixed
_refine_ls_matrix_type full
_refine_ls_number_parameters 774
_refine_ls_number_reflns 14318
_refine_ls_number_restraints 6
_refine_ls_restrained_S_all 0.990
_refine_ls_R_factor_all 0.2249
_refine_ls_R_factor_gt 0.0858
_refine_ls_shift/su_max 0.000
_refine_ls_shift/su_mean 0.000
_refine_ls_structure_factor_coef Fsqd
_refine_ls_weighting_details 'calc w=1/[\s^2^(Fo^2^)+(0.0350P)^2^+0.0000P] where P=(Fo^2^+2Fc^2^)/3'
_refine_ls_weighting_scheme calc
_refine_ls_wR_factor_gt 0.1347
_refine_ls_wR_factor_ref 0.1589
_reflns_number_gt 5128
_reflns_number_total 14318
_reflns_threshold_expression >2sigma(I)
_cod_data_source_file b809793c.txt
_cod_data_source_block mc059
_cod_database_code 7004656

loop_
_symmetry_equiv_pos_as_xyz
'x, y, z'
'-x+1/2, y+1/2, -z'
'-x, -y, -z'
'x-1/2, -y-1/2, z'

loop_
_atom_site_label
_atom_site_type_symbol
_atom_site_fract_x
_atom_site_fract_y
_atom_site_fract_z
_atom_site_U_iso_or_equiv
_atom_site_adp_type
_atom_site_occupancy
_atom_site_symmetry_multiplicity
_atom_site_calc_flag
_atom_site_refinement_flags
_atom_site_disorder_assembly
_atom_site_disorder_group
C1 C 0.0372(4) 0.8434(7) 0.1329(2) 0.0309(19) Uani 1 1 d U . .
C3 C -0.0369(5) 0.9817(9) 0.1539(3) 0.078(3) Uani 1 1 d . . .
H3A H -0.0773 0.9598 0.1640 0.094 Uiso 1 1 calc R . .
H3B H -0.0436 1.0637 0.1425 0.094 Uiso 1 1 calc R . .
C4 C 0.0295(4) 0.9731(9) 0.1876(3) 0.072(3) Uani 1 1 d . . .
H4A H 0.0530 1.0517 0.1929 0.087 Uiso 1 1 calc R . .
H4B H 0.0208 0.9420 0.2130 0.087 Uiso 1 1 calc R . .
C6 C -0.0827(4) 0.8765(7) 0.0859(3) 0.037(2) Uani 1 1 d . . .
C7 C -0.1337(4) 0.7853(7) 0.0858(3) 0.039(2) Uani 1 1 d . . .
C8 C -0.1856(4) 0.7706(7) 0.0501(3) 0.038(2) Uani 1 1 d . . .
H8A H -0.2201 0.7125 0.0500 0.046 Uiso 1 1 calc R . .
C9 C -0.1904(4) 0.8360(7) 0.0141(3) 0.038(2) Uani 1 1 d . . .
C10 C -0.1376(4) 0.9250(7) 0.0157(3) 0.042(2) Uani 1 1 d . . .
H10A H -0.1384 0.9705 -0.0079 0.050 Uiso 1 1 calc R . .
C11 C -0.0850(4) 0.9462(7) 0.0511(3) 0.044(2) Uani 1 1 d . . .
C12 C -0.0286(4) 1.0416(8) 0.0508(3) 0.074(3) Uani 1 1 d . . .
H12A H -0.0380 1.0789 0.0239 0.089 Uiso 0.72(9) 1 calc PR . .
H12B H 0.0168 1.0030 0.0569 0.089 Uiso 0.72(9) 1 calc PR . .
H12C H -0.0290 1.1030 0.0712 0.089 Uiso 0.72(9) 1 calc PR . .
H12D H 0.0045 1.0444 0.0775 0.089 Uiso 0.28(9) 1 calc PR . .
H12E H -0.0503 1.1203 0.0444 0.089 Uiso 0.28(9) 1 calc PR . .
H12F H -0.0045 1.0203 0.0302 0.089 Uiso 0.28(9) 1 calc PR . .
C13 C -0.1306(4) 0.7111(8) 0.1235(2) 0.063(3) Uani 1 1 d . . .
H13A H -0.1697 0.6554 0.1182 0.075 Uiso 0.75(8) 1 calc PR . .
H13B H -0.1329 0.7642 0.1459 0.075 Uiso 0.75(8) 1 calc PR . .
H13C H -0.0873 0.6659 0.1306 0.075 Uiso 0.75(8) 1 calc PR . .
H13D H -0.0902 0.7349 0.1450 0.075 Uiso 0.25(8) 1 calc PR . .
H13E H -0.1270 0.6261 0.1172 0.075 Uiso 0.25(8) 1 calc PR . .
H13F H -0.1726 0.7245 0.1325 0.075 Uiso 0.25(8) 1 calc PR . .
C15 C -0.2463(4) 0.8880(8) -0.0573(3) 0.065(3) Uani 1 1 d . . .
H15A H -0.2839 0.8574 -0.0794 0.078 Uiso 1 1 calc R . .
H15B H -0.2030 0.8854 -0.0655 0.078 Uiso 1 1 calc R . .
H15C H -0.2563 0.9707 -0.0512 0.078 Uiso 1 1 calc R . .
C16 C -0.2937(4) 0.7243(8) -0.0232(3) 0.059(2) Uani 1 1 d . . .
H16A H -0.3237 0.7204 -0.0508 0.070 Uiso 1 1 calc R . .
H16B H -0.3212 0.7464 -0.0043 0.070 Uiso 1 1 calc R . .
H16C H -0.2723 0.6460 -0.0156 0.070 Uiso 1 1 calc R . .
C17 C 0.1432(4) 0.8581(7) 0.1904(3) 0.038(2) Uani 1 1 d . . .
C18 C 0.1974(5) 0.9279(8) 0.1842(3) 0.048(2) Uani 1 1 d . . .
C19 C 0.2647(5) 0.8955(10) 0.2028(3) 0.064(3) Uani 1 1 d . . .
H19A H 0.3010 0.9424 0.1977 0.077 Uiso 1 1 calc R . .
C20 C 0.2825(5) 0.7942(10) 0.2297(3) 0.065(3) Uani 1 1 d . . .
C21 C 0.2249(5) 0.7359(8) 0.2384(3) 0.061(3) Uani 1 1 d . . .
H21A H 0.2334 0.6741 0.2581 0.073 Uiso 1 1 calc R . .
C22 C 0.1582(4) 0.7642(8) 0.2198(3) 0.047(2) Uani 1 1 d . . .
C23 C 0.0991(5) 0.7026(8) 0.2341(3) 0.069(3) Uani 1 1 d . . .
H23A H 0.0545 0.7327 0.2181 0.083 Uiso 0.59(8) 1 calc PR . .
H23B H 0.1041 0.7206 0.2628 0.083 Uiso 0.59(8) 1 calc PR . .
H23C H 0.1013 0.6158 0.2305 0.083 Uiso 0.59(8) 1 calc PR . .
H23D H 0.1188 0.6467 0.2562 0.083 Uiso 0.41(8) 1 calc PR . .
H23E H 0.0692 0.6588 0.2114 0.083 Uiso 0.41(8) 1 calc PR . .
H23F H 0.0719 0.7635 0.2438 0.083 Uiso 0.41(8) 1 calc PR . .
C24 C 0.1845(5) 1.0434(8) 0.1587(3) 0.074(3) Uani 1 1 d . . .
H24A H 0.2288 1.0787 0.1578 0.088 Uiso 0.66(8) 1 calc PR . .
H24B H 0.1588 1.1004 0.1710 0.088 Uiso 0.66(8) 1 calc PR . .
H24C H 0.1578 1.0244 0.1311 0.088 Uiso 0.66(8) 1 calc PR . .
H24D H 0.1348 1.0570 0.1488 0.088 Uiso 0.34(8) 1 calc PR . .
H24E H 0.2048 1.0353 0.1356 0.088 Uiso 0.34(8) 1 calc PR . .
H24F H 0.2058 1.1113 0.1755 0.088 Uiso 0.34(8) 1 calc PR . .
C26 C 0.4088(5) 0.8342(12) 0.2452(4) 0.123(5) Uani 1 1 d . . .
H26A H 0.3928 0.9119 0.2331 0.147 Uiso 1 1 calc R . .
H26B H 0.4347 0.7932 0.2284 0.147 Uiso 1 1 calc R . .
H26C H 0.4388 0.8464 0.2725 0.147 Uiso 1 1 calc R . .
C27 C 0.3666(6) 0.6469(15) 0.2655(4) 0.158(7) Uani 1 1 d . . .
H27A H 0.3236 0.6050 0.2652 0.190 Uiso 1 1 calc R . .
H27B H 0.3944 0.6557 0.2935 0.190 Uiso 1 1 calc R . .
H27C H 0.3926 0.6008 0.2499 0.190 Uiso 1 1 calc R . .
C28 C 0.0268(5) 0.7104(6) 0.0564(3) 0.051(2) Uani 1 1 d . . .
H28A H -0.0172 0.7476 0.0514 0.061 Uiso 1 1 calc R . .
C29 C 0.0450(4) 0.6463(7) 0.0226(3) 0.042(2) Uani 1 1 d . . .
C30 C 0.0106(5) 0.6549(7) -0.0186(3) 0.049(2) Uani 1 1 d . . .
H30A H -0.0295 0.7032 -0.0264 0.059 Uiso 1 1 calc R . .
C31 C 0.0344(5) 0.5927(8) -0.0492(3) 0.059(3) Uani 1 1 d . . .
H31A H 0.0109 0.5987 -0.0771 0.071 Uiso 1 1 calc R . .
C32 C 0.0936(6) 0.5231(8) -0.0358(4) 0.064(3) Uani 1 1 d . . .
H32A H 0.1100 0.4795 -0.0553 0.077 Uiso 1 1 calc R . .
C33 C 0.1304(5) 0.5143(8) 0.0052(3) 0.059(3) Uani 1 1 d . . .
H33A H 0.1702 0.4651 0.0131 0.071 Uiso 1 1 calc R . .
C34 C 0.1073(5) 0.5790(7) 0.0339(3) 0.042(2) Uani 1 1 d . . .
C36 C 0.2005(4) 0.5091(8) 0.0941(3) 0.060(3) Uani 1 1 d . . .
H36A H 0.2327 0.5135 0.0761 0.072 Uiso 1 1 calc R . .
C37 C 0.2345(5) 0.5628(9) 0.1350(3) 0.081(3) Uani 1 1 d . . .
H37A H 0.2473 0.6460 0.1315 0.098 Uiso 1 1 calc R . .
H37B H 0.2759 0.5167 0.1479 0.098 Uiso 1 1 calc R . .
H37C H 0.2022 0.5604 0.1523 0.098 Uiso 1 1 calc R . .
C38 C 0.1811(5) 0.3767(8) 0.0993(3) 0.083(3) Uani 1 1 d . . .
H38A H 0.1601 0.3417 0.0726 0.100 Uiso 1 1 calc R . .
H38B H 0.1482 0.3730 0.1161 0.100 Uiso 1 1 calc R . .
H38C H 0.2227 0.3316 0.1125 0.100 Uiso 1 1 calc R . .
C39 C 1.2251(4) 0.1849(7) 0.3346(3) 0.039(2) Uani 1 1 d . . .
C41 C 1.2149(5) 0.0440(8) 0.2812(3) 0.081(3) Uani 1 1 d . . .
H41A H 1.2246 0.0642 0.2550 0.098 Uiso 1 1 calc R . .
H41B H 1.1834 -0.0257 0.2774 0.098 Uiso 1 1 calc R . .
C42 C 1.2807(5) 0.0189(9) 0.3133(3) 0.074(3) Uani 1 1 d . . .
H42A H 1.2796 -0.0619 0.3250 0.089 Uiso 1 1 calc R . .
H42B H 1.3212 0.0246 0.3018 0.089 Uiso 1 1 calc R . .
C44 C 1.1173(5) 0.1935(8) 0.2768(3) 0.047(2) Uani 1 1 d . . .
C45 C 1.0578(5) 0.1382(7) 0.2839(3) 0.051(2) Uani 1 1 d . . .
C46 C 0.9930(5) 0.1744(8) 0.2609(3) 0.051(2) Uani 1 1 d . . .
H46A H 0.9533 0.1384 0.2661 0.061 Uiso 1 1 calc R . .
C47 C 0.9838(4) 0.2622(8) 0.2302(3) 0.047(2) Uani 1 1 d . . .
C48 C 1.0439(4) 0.3118(7) 0.2224(3) 0.049(2) Uani 1 1 d . . .
H48A H 1.0393 0.3691 0.2013 0.059 Uiso 1 1 calc R . .
C49 C 1.1098(4) 0.2788(8) 0.2449(3) 0.051(2) Uani 1 1 d . . .
C50 C 1.1723(4) 0.3294(8) 0.2312(3) 0.064(3) Uani 1 1 d . . .
H50A H 1.2152 0.2990 0.2491 0.076 Uiso 0.65(8) 1 calc PR . .
H50B H 1.1719 0.4170 0.2326 0.076 Uiso 0.65(8) 1 calc PR . .
H50C H 1.1691 0.3043 0.2033 0.076 Uiso 0.65(8) 1 calc PR . .
H50D H 1.1556 0.3812 0.2075 0.076 Uiso 0.35(8) 1 calc PR . .
H50E H 1.1989 0.2632 0.2241 0.076 Uiso 0.35(8) 1 calc PR . .
H50F H 1.2017 0.3759 0.2534 0.076 Uiso 0.35(8) 1 calc PR . .
C51 C 1.0626(5) 0.0313(8) 0.3131(3) 0.075(3) Uani 1 1 d . . .
H51A H 1.1111 0.0112 0.3250 0.090 Uiso 0.75(8) 1 calc PR . .
H51B H 1.0388 -0.0380 0.2982 0.090 Uiso 0.75(8) 1 calc PR . .
H51C H 1.0408 0.0527 0.3348 0.090 Uiso 0.75(8) 1 calc PR . .
H51D H 1.0160 0.0061 0.3136 0.090 Uiso 0.25(8) 1 calc PR . .
H51E H 1.0883 0.0553 0.3405 0.090 Uiso 0.25(8) 1 calc PR . .
H51F H 1.0864 -0.0354 0.3039 0.090 Uiso 0.25(8) 1 calc PR . .
C53 C 0.9089(5) 0.3598(10) 0.1688(3) 0.095(4) Uani 1 1 d . . .
H53A H 0.8602 0.3802 0.1577 0.114 Uiso 1 1 calc R . .
H53B H 0.9241 0.3065 0.1500 0.114 Uiso 1 1 calc R . .
H53C H 0.9367 0.4331 0.1727 0.114 Uiso 1 1 calc R . .
C54 C 0.8564(5) 0.2374(10) 0.2133(3) 0.099(4) Uani 1 1 d . . .
H54A H 0.8152 0.2746 0.1957 0.118 Uiso 1 1 calc R . .
H54B H 0.8545 0.2434 0.2416 0.118 Uiso 1 1 calc R . .
H54C H 0.8584 0.1530 0.2059 0.118 Uiso 1 1 calc R . .
C55 C 1.3376(5) 0.1147(8) 0.3809(3) 0.049(2) Uani 1 1 d . . .
C56 C 1.3309(4) 0.0576(7) 0.4165(3) 0.045(2) Uani 1 1 d . . .
C57 C 1.3839(5) 0.0713(8) 0.4524(3) 0.058(3) Uani 1 1 d . . .
H57A H 1.3797 0.0306 0.4761 0.070 Uiso 1 1 calc R . .
C58 C 1.4429(5) 0.1426(8) 0.4549(3) 0.054(2) Uani 1 1 d . . .
C59 C 1.4502(4) 0.1894(8) 0.4180(3) 0.055(3) Uani 1 1 d . . .
H59A H 1.4922 0.2283 0.4177 0.066 Uiso 1 1 calc R . .
C60 C 1.3991(4) 0.1813(8) 0.3822(3) 0.052(2) Uani 1 1 d . . .
C61 C 1.4075(5) 0.2433(9) 0.3434(3) 0.078(3) Uani 1 1 d . . .
H61A H 1.4522 0.2841 0.3491 0.094 Uiso 0.78(8) 1 calc PR . .
H61B H 1.3704 0.3019 0.3342 0.094 Uiso 0.78(8) 1 calc PR . .
H61C H 1.4052 0.1832 0.3221 0.094 Uiso 0.78(8) 1 calc PR . .
H61D H 1.3663 0.2287 0.3212 0.094 Uiso 0.22(8) 1 calc PR . .
H61E H 1.4481 0.2110 0.3361 0.094 Uiso 0.22(8) 1 calc PR . .
H61F H 1.4133 0.3296 0.3481 0.094 Uiso 0.22(8) 1 calc PR . .
C62 C 1.2676(4) -0.0201(8) 0.4159(3) 0.074(3) Uani 1 1 d . . .
H62A H 1.2720 -0.0539 0.4429 0.089 Uiso 0.87(9) 1 calc PR . .
H62B H 1.2645 -0.0851 0.3963 0.089 Uiso 0.87(9) 1 calc PR . .
H62C H 1.2258 0.0292 0.4082 0.089 Uiso 0.87(9) 1 calc PR . .
H62D H 1.2363 -0.0193 0.3886 0.089 Uiso 0.13(9) 1 calc PR . .
H62E H 1.2437 0.0119 0.4353 0.089 Uiso 0.13(9) 1 calc PR . .
H62F H 1.2824 -0.1024 0.4234 0.089 Uiso 0.13(9) 1 calc PR . .
C64 C 1.5530(5) 0.2311(11) 0.4927(3) 0.109(4) Uani 1 1 d . . .
H64A H 1.5839 0.2310 0.5201 0.130 Uiso 1 1 calc R . .
H64B H 1.5369 0.3128 0.4853 0.130 Uiso 1 1 calc R . .
H64C H 1.5778 0.2012 0.4735 0.130 Uiso 1 1 calc R . .
C65 C 1.4751(5) 0.1451(10) 0.5298(3) 0.082(3) Uani 1 1 d . . .
H65A H 1.5164 0.1561 0.5523 0.098 Uiso 1 1 calc R . .
H65B H 1.4551 0.0661 0.5320 0.098 Uiso 1 1 calc R . .
H65C H 1.4412 0.2073 0.5310 0.098 Uiso 1 1 calc R . .
C66 C 1.2675(4) 0.3413(7) 0.4078(3) 0.049(2) Uani 1 1 d . . .
H66A H 1.3032 0.2832 0.4119 0.059 Uiso 1 1 calc R . .
C67 C 1.2722(5) 0.4364(8) 0.4401(3) 0.055(2) Uani 1 1 d . . .
C68 C 1.3238(5) 0.4466(9) 0.4764(3) 0.067(3) Uani 1 1 d . . .
H68A H 1.3597 0.3889 0.4829 0.081 Uiso 1 1 calc R . .
C69 C 1.3227(6) 0.5414(11) 0.5030(3) 0.085(3) Uani 1 1 d . . .
H69A H 1.3584 0.5498 0.5272 0.102 Uiso 1 1 calc R . .
C70 C 1.2686(7) 0.6234(11) 0.4935(4) 0.089(4) Uani 1 1 d . . .
H70A H 1.2671 0.6849 0.5124 0.107 Uiso 1 1 calc R . .
C71 C 1.2166(6) 0.6191(9) 0.4574(3) 0.073(3) Uani 1 1 d . . .
H71A H 1.1812 0.6779 0.4512 0.088 Uiso 1 1 calc R . .
C72 C 1.2185(5) 0.5232(9) 0.4303(3) 0.054(2) Uani 1 1 d . . .
C74 C 1.1126(6) 0.5865(9) 0.3785(4) 0.080(3) Uani 1 1 d . . .
H74A H 1.0928 0.6102 0.4014 0.097 Uiso 1 1 calc R . .
C75 C 1.0573(5) 0.5245(10) 0.3467(4) 0.109(4) Uani 1 1 d . . .
H75A H 1.0407 0.4544 0.3586 0.131 Uiso 1 1 calc R . .
H75B H 1.0762 0.4991 0.3243 0.131 Uiso 1 1 calc R . .
H75C H 1.0188 0.5799 0.3364 0.131 Uiso 1 1 calc R . .
C76 C 1.1390(6) 0.7007(10) 0.3615(4) 0.111(4) Uani 1 1 d . . .
H76A H 1.1728 0.7413 0.3834 0.133 Uiso 1 1 calc R . .
H76B H 1.1001 0.7545 0.3506 0.133 Uiso 1 1 calc R . .
H76C H 1.1607 0.6785 0.3400 0.133 Uiso 1 1 calc R . .
N2 N -0.0270(3) 0.8942(5) 0.1228(2) 0.0413(18) Uani 1 1 d . . .
N5 N 0.0705(3) 0.8858(6) 0.1696(2) 0.0483(19) Uani 1 1 d . . .
N14 N -0.2400(4) 0.8142(6) -0.0214(2) 0.054(2) Uani 1 1 d . . .
N25 N 0.3509(5) 0.7630(12) 0.2475(3) 0.114(4) Uani 1 1 d . . .
N40 N 1.1848(4) 0.1491(6) 0.2980(2) 0.0516(19) Uani 1 1 d . . .
N43 N 1.2835(3) 0.1132(6) 0.3446(2) 0.0486(19) Uani 1 1 d . . .
N52 N 0.9176(4) 0.2988(7) 0.2083(3) 0.075(2) Uani 1 1 d . . .
N63 N 1.4937(4) 0.1538(7) 0.4917(3) 0.072(2) Uani 1 1 d . . .
O35 O 0.1373(3) 0.5782(4) 0.07591(19) 0.0486(15) Uani 1 1 d . . .
O73 O 1.1695(3) 0.5019(5) 0.39396(19) 0.0651(18) Uani 1 1 d . . .
Cl1 Cl 0.15689(10) 0.85695(19) 0.08335(7) 0.0566(6) Uani 1 1 d . . .
Cl2 Cl 0.04765(11) 0.56159(18) 0.14231(7) 0.0569(6) Uani 1 1 d . . .
Cl3 Cl 1.11983(12) 0.2265(2) 0.39113(8) 0.0728(7) Uani 1 1 d . . .
Cl4 Cl 1.24251(14) 0.4650(2) 0.32129(8) 0.0765(8) Uani 1 1 d . . .
Ru1 Ru 0.08310(3) 0.72090(6) 0.10562(2) 0.0412(2) Uani 1 1 d . . .
Ru2 Ru 1.19984(4) 0.33182(6) 0.36303(2) 0.0487(2) Uani 1 1 d . . .
C1S C 0.8957(8) 0.9055(16) 0.3944(5) 0.169(7) Uani 1 1 d . . .
H1S H 0.8684 0.9600 0.3734 0.254 Uiso 1 1 calc R . .
H2S H 0.8787 0.9146 0.4190 0.254 Uiso 1 1 calc R . .
Cl1S Cl 0.8823(3) 0.7561(5) 0.37687(17) 0.241(3) Uani 1 1 d . . .
Cl2S Cl 0.9782(3) 0.9454(5) 0.4051(2) 0.233(3) Uani 1 1 d . . .

loop_
_atom_site_aniso_label
_atom_site_aniso_U_11
_atom_site_aniso_U_22
_atom_site_aniso_U_33
_atom_site_aniso_U_23
_atom_site_aniso_U_13
_atom_site_aniso_U_12
C1 0.019(3) 0.043(4) 0.038(4) 0.000(3) 0.021(3) 0.003(3)
C3 0.063(7) 0.075(8) 0.091(8) -0.022(6) 0.008(7) 0.023(6)
C4 0.055(6) 0.079(8) 0.087(8) -0.035(6) 0.025(6) -0.006(5)
C6 0.026(5) 0.041(6) 0.041(6) -0.013(4) 0.003(4) 0.019(4)
C7 0.024(4) 0.038(5) 0.061(6) 0.004(5) 0.021(5) 0.002(4)
C8 0.023(4) 0.023(5) 0.066(6) 0.001(5) 0.008(5) -0.005(4)
C9 0.031(5) 0.029(5) 0.055(6) 0.000(5) 0.014(5) -0.001(4)
C10 0.039(5) 0.032(5) 0.061(6) 0.013(4) 0.022(5) 0.009(4)
C11 0.033(5) 0.032(5) 0.066(7) 0.010(5) 0.012(5) 0.008(4)
C12 0.062(6) 0.038(6) 0.119(9) 0.001(6) 0.016(6) -0.008(5)
C13 0.052(5) 0.080(7) 0.057(6) 0.017(6) 0.014(5) 0.010(5)
C15 0.060(6) 0.060(7) 0.076(7) -0.001(6) 0.018(6) 0.006(5)
C16 0.050(6) 0.049(6) 0.069(6) 0.000(5) 0.001(5) 0.009(5)
C17 0.028(5) 0.031(5) 0.058(6) -0.015(5) 0.015(5) 0.001(4)
C18 0.040(6) 0.043(6) 0.058(6) 0.000(5) 0.009(5) -0.007(5)
C19 0.044(6) 0.089(8) 0.063(7) -0.015(6) 0.022(6) -0.015(6)
C20 0.041(6) 0.078(8) 0.070(7) 0.001(6) 0.005(6) 0.016(6)
C21 0.063(7) 0.055(7) 0.063(7) -0.007(5) 0.011(6) 0.002(5)
C22 0.021(5) 0.057(6) 0.061(6) -0.008(5) 0.007(5) -0.008(4)
C23 0.084(7) 0.050(7) 0.073(7) -0.001(5) 0.019(6) -0.002(5)
C24 0.092(8) 0.056(7) 0.077(7) -0.020(6) 0.030(6) -0.007(6)
C26 0.041(7) 0.193(14) 0.129(11) -0.037(10) 0.013(7) 0.006(8)
C27 0.087(10) 0.211(18) 0.169(15) 0.025(13) 0.019(10) 0.085(11)
C28 0.093(7) 0.008(4) 0.066(6) 0.000(4) 0.048(6) 0.003(4)
C29 0.046(6) 0.024(5) 0.058(7) -0.002(5) 0.016(5) -0.016(4)
C30 0.063(6) 0.024(5) 0.059(6) -0.003(5) 0.013(6) -0.016(4)
C31 0.064(7) 0.033(6) 0.081(8) -0.006(6) 0.020(6) -0.015(5)
C32 0.092(8) 0.045(6) 0.074(8) -0.030(6) 0.054(7) -0.028(6)
C33 0.064(7) 0.044(6) 0.083(8) -0.008(6) 0.042(7) -0.014(5)
C34 0.056(6) 0.033(5) 0.045(6) -0.003(5) 0.028(5) 0.000(4)
C36 0.042(6) 0.051(7) 0.090(8) -0.004(6) 0.022(6) 0.017(5)
C37 0.063(7) 0.069(8) 0.107(9) -0.008(7) 0.011(7) 0.006(5)
C38 0.083(7) 0.054(8) 0.110(9) -0.007(6) 0.021(7) 0.010(6)
C39 0.023(4) 0.053(6) 0.044(6) 0.002(5) 0.013(4) 0.003(4)
C41 0.074(7) 0.060(7) 0.094(8) -0.040(6) -0.007(7) 0.041(6)
C42 0.083(8) 0.074(8) 0.056(7) -0.023(6) 0.003(6) 0.020(6)
C44 0.047(6) 0.044(6) 0.044(6) -0.014(5) 0.001(5) 0.000(5)
C45 0.072(7) 0.027(6) 0.048(6) -0.002(4) 0.008(6) 0.002(5)
C46 0.052(6) 0.044(6) 0.060(6) -0.005(5) 0.019(5) -0.002(5)
C47 0.029(5) 0.044(6) 0.067(6) 0.001(5) 0.009(5) 0.009(4)
C48 0.041(5) 0.031(5) 0.074(7) 0.005(4) 0.013(5) -0.001(4)
C49 0.043(6) 0.054(6) 0.056(6) -0.005(5) 0.012(5) 0.011(5)
C50 0.051(6) 0.067(7) 0.080(7) -0.010(6) 0.028(6) 0.004(5)
C51 0.098(8) 0.046(6) 0.073(7) -0.001(6) 0.007(6) -0.005(5)
C53 0.079(8) 0.096(9) 0.096(9) 0.031(7) -0.004(7) 0.022(6)
C54 0.063(7) 0.103(9) 0.129(10) 0.003(8) 0.024(7) 0.028(7)
C55 0.044(6) 0.049(6) 0.056(7) -0.005(5) 0.016(6) 0.015(5)
C56 0.044(6) 0.034(6) 0.055(7) -0.012(5) 0.009(6) 0.006(4)
C57 0.073(7) 0.045(6) 0.055(7) 0.005(5) 0.013(6) 0.011(5)
C58 0.050(6) 0.057(7) 0.050(7) -0.014(5) 0.004(6) -0.007(5)
C59 0.041(6) 0.061(7) 0.056(7) -0.001(5) 0.003(6) -0.005(5)
C60 0.037(6) 0.060(7) 0.064(7) 0.004(5) 0.022(5) 0.018(5)
C61 0.060(6) 0.083(8) 0.097(8) 0.012(7) 0.030(6) -0.002(5)
C62 0.065(7) 0.064(7) 0.085(8) -0.009(6) 0.002(6) -0.004(6)
C64 0.089(9) 0.111(10) 0.118(10) 0.010(8) 0.013(8) -0.020(8)
C65 0.069(7) 0.110(9) 0.060(7) 0.006(6) 0.006(6) 0.008(6)
C66 0.049(5) 0.042(5) 0.068(6) -0.007(5) 0.037(5) 0.002(4)
C67 0.061(6) 0.049(7) 0.060(7) 0.005(6) 0.023(6) -0.003(5)
C68 0.081(8) 0.055(7) 0.065(7) -0.010(6) 0.015(7) -0.014(6)
C69 0.100(9) 0.076(9) 0.083(9) -0.022(7) 0.031(8) -0.019(7)
C70 0.110(10) 0.093(10) 0.075(9) -0.048(7) 0.041(8) -0.018(8)
C71 0.094(8) 0.062(7) 0.068(8) -0.026(6) 0.029(7) 0.001(6)
C72 0.056(6) 0.054(7) 0.053(7) -0.009(5) 0.018(6) -0.006(5)
C74 0.090(8) 0.047(7) 0.101(9) -0.006(7) 0.019(8) -0.007(7)
C75 0.084(8) 0.091(9) 0.140(11) 0.015(9) 0.004(9) 0.034(7)
C76 0.119(10) 0.074(9) 0.132(10) 0.004(8) 0.019(9) 0.018(7)
N2 0.035(4) 0.031(4) 0.061(5) -0.019(4) 0.019(4) 0.004(3)
N5 0.039(4) 0.050(5) 0.064(5) -0.019(4) 0.028(4) 0.020(3)
N14 0.060(5) 0.044(5) 0.054(5) 0.002(4) 0.009(5) -0.016(4)
N25 0.060(7) 0.145(11) 0.133(9) 0.009(8) 0.015(7) 0.033(7)
N40 0.044(4) 0.051(5) 0.056(5) -0.007(4) 0.007(4) 0.013(4)
N43 0.038(4) 0.054(5) 0.048(5) -0.015(4) 0.001(4) 0.004(4)
N52 0.050(5) 0.081(6) 0.091(7) 0.015(5) 0.014(5) 0.002(5)
N63 0.073(6) 0.085(6) 0.056(6) 0.005(5) 0.014(5) -0.011(5)
O35 0.058(4) 0.031(3) 0.061(4) 0.000(3) 0.023(4) 0.014(3)
O73 0.086(5) 0.043(4) 0.057(4) -0.007(3) 0.001(4) 0.021(4)
Cl1 0.0524(14) 0.0424(14) 0.0855(17) -0.0066(12) 0.0371(13) -0.0127(11)
Cl2 0.0681(15) 0.0338(14) 0.0723(17) 0.0030(12) 0.0244(14) -0.0078(11)
Cl3 0.0732(17) 0.0650(17) 0.0888(19) -0.0040(15) 0.0365(15) -0.0036(13)
Cl4 0.101(2) 0.0536(16) 0.0802(19) 0.0013(14) 0.0323(17) -0.0137(14)
Ru1 0.0387(4) 0.0289(4) 0.0595(5) -0.0021(4) 0.0189(4) 0.0011(3)
Ru2 0.0492(4) 0.0380(4) 0.0590(5) -0.0055(4) 0.0141(4) 0.0015(4)
C1S 0.135(13) 0.207(18) 0.151(13) -0.010(13) 0.008(11) 0.121(13)
Cl1S 0.280(6) 0.147(5) 0.219(5) 0.034(4) -0.078(5) -0.049(4)
Cl2S 0.196(5) 0.152(5) 0.328(8) 0.075(5) 0.027(5) -0.028(4)

loop_
_atom_type_symbol
_atom_type_description
_atom_type_scat_dispersion_real
_atom_type_scat_dispersion_imag
_atom_type_scat_source
C C 0.0030 0.0020 'International Tables Vol C Tables 4.2.6.8 and 6.1.1.4'
H H 0.0000 0.0000 'International Tables Vol C Tables 4.2.6.8 and 6.1.1.4'
N N 0.0060 0.0030 'International Tables Vol C Tables 4.2.6.8 and 6.1.1.4'
O O 0.0110 0.0060 'International Tables Vol C Tables 4.2.6.8 and 6.1.1.4'
Cl Cl 0.1480 0.1590 'International Tables Vol C Tables 4.2.6.8 and 6.1.1.4'
Ru Ru -1.2590 0.8360 'International Tables Vol C Tables 4.2.6.8 and 6.1.1.4'

loop_
_geom_angle_atom_site_label_1
_geom_angle_atom_site_label_2
_geom_angle_atom_site_label_3
_geom_angle
_geom_angle_site_symmetry_1
_geom_angle_site_symmetry_3
_geom_angle_publ_flag
N5 C1 N2 107.2(7) . . ?
N5 C1 Ru1 119.7(5) . . ?
N2 C1 Ru1 133.0(6) . . ?
N2 C3 C4 104.2(7) . . ?
N5 C4 C3 101.3(7) . . ?
C11 C6 C7 121.1(7) . . ?
C11 C6 N2 120.2(8) . . ?
C7 C6 N2 118.7(8) . . ?
C8 C7 C6 117.1(7) . . ?
C8 C7 C13 122.4(7) . . ?
C6 C7 C13 120.5(8) . . ?
C7 C8 C9 124.7(7) . . ?
N14 C9 C8 123.2(7) . . ?
N14 C9 C10 120.7(8) . . ?
C8 C9 C10 116.0(8) . . ?
C11 C10 C9 121.9(8) . . ?
C10 C11 C6 119.2(7) . . ?
C10 C11 C12 119.6(8) . . ?
C6 C11 C12 121.2(8) . . ?
C18 C17 C22 118.9(7) . . ?
C18 C17 N5 121.3(8) . . ?
C22 C17 N5 119.6(7) . . ?
C19 C18 C17 119.3(9) . . ?
C19 C18 C24 118.7(8) . . ?
C17 C18 C24 121.9(8) . . ?
C18 C19 C20 123.4(9) . . ?
N25 C20 C21 123.7(11) . . ?
N25 C20 C19 121.9(10) . . ?
C21 C20 C19 114.2(8) . . ?
C22 C21 C20 123.3(9) . . ?
C21 C22 C17 120.2(8) . . ?
C21 C22 C23 119.2(9) . . ?
C17 C22 C23 120.3(7) . . ?
C29 C28 Ru1 123.1(7) . . ?
C30 C29 C34 118.7(9) . . ?
C30 C29 C28 126.3(8) . . ?
C34 C29 C28 114.7(8) . . ?
C29 C30 C31 121.9(9) . . ?
C32 C31 C30 116.5(9) . . ?
C31 C32 C33 123.2(9) . . ?
C34 C33 C32 118.7(9) . . ?
C33 C34 O35 125.7(8) . . ?
C33 C34 C29 120.7(9) . . ?
O35 C34 C29 113.4(8) . . ?
O35 C36 C37 108.3(7) . . ?
O35 C36 C38 109.5(7) . . ?
C37 C36 C38 109.8(8) . . ?
N40 C39 N43 108.7(7) . . ?
N40 C39 Ru2 120.8(6) . . ?
N43 C39 Ru2 130.3(6) . . ?
N40 C41 C42 103.4(7) . . ?
N43 C42 C41 104.6(7) . . ?
C45 C44 C49 119.6(8) . . ?
C45 C44 N40 119.0(8) . . ?
C49 C44 N40 120.7(8) . . ?
C46 C45 C44 118.7(8) . . ?
C46 C45 C51 118.8(9) . . ?
C44 C45 C51 122.2(9) . . ?
C45 C46 C47 123.0(8) . . ?
N52 C47 C46 121.5(8) . . ?
N52 C47 C48 121.3(9) . . ?
C46 C47 C48 117.2(8) . . ?
C49 C48 C47 121.7(8) . . ?
C48 C49 C44 119.6(8) . . ?
C48 C49 C50 117.5(8) . . ?
C44 C49 C50 122.7(8) . . ?
C56 C55 N43 121.7(8) . . ?
C56 C55 C60 118.7(9) . . ?
N43 C55 C60 119.5(9) . . ?
C55 C56 C57 118.9(8) . . ?
C55 C56 C62 120.5(8) . . ?
C57 C56 C62 120.5(9) . . ?
C56 C57 C58 123.1(9) . . ?
N63 C58 C59 123.3(9) . . ?
N63 C58 C57 120.5(10) . . ?
C59 C58 C57 115.9(9) . . ?
C60 C59 C58 122.9(8) . . ?
C59 C60 C55 119.9(9) . . ?
C59 C60 C61 120.7(8) . . ?
C55 C60 C61 119.3(9) . . ?
C67 C66 Ru2 124.1(7) . . ?
C68 C67 C72 119.6(9) . . ?
C68 C67 C66 126.4(9) . . ?
C72 C67 C66 114.0(9) . . ?
C67 C68 C69 120.3(10) . . ?
C70 C69 C68 119.2(11) . . ?
C69 C70 C71 123.0(10) . . ?
C70 C71 C72 117.4(10) . . ?
O73 C72 C71 125.3(9) . . ?
O73 C72 C67 114.2(9) . . ?
C71 C72 C67 120.4(9) . . ?
O73 C74 C75 108.8(8) . . ?
O73 C74 C76 110.8(8) . . ?
C75 C74 C76 111.6(10) . . ?
C1 N2 C6 128.2(6) . . ?
C1 N2 C3 112.5(7) . . ?
C6 N2 C3 119.2(6) . . ?
C1 N5 C17 124.4(6) . . ?
C1 N5 C4 114.5(7) . . ?
C17 N5 C4 120.9(7) . . ?
C9 N14 C15 121.9(7) . . ?
C9 N14 C16 121.0(7) . . ?
C15 N14 C16 116.8(7) . . ?
C20 N25 C26 124.1(12) . . ?
C20 N25 C27 119.7(11) . . ?
C26 N25 C27 115.8(10) . . ?
C39 N40 C44 128.0(7) . . ?
C39 N40 C41 112.2(7) . . ?
C44 N40 C41 119.6(7) . . ?
C39 N43 C55 127.9(7) . . ?
C39 N43 C42 111.1(7) . . ?
C55 N43 C42 120.8(7) . . ?
C47 N52 C54 120.7(8) . . ?
C47 N52 C53 119.5(8) . . ?
C54 N52 C53 114.8(8) . . ?
C58 N63 C65 120.2(8) . . ?
C58 N63 C64 118.2(9) . . ?
C65 N63 C64 114.5(9) . . ?
C34 O35 C36 121.9(7) . . ?
C34 O35 Ru1 108.5(5) . . ?
C36 O35 Ru1 128.9(5) . . ?
C72 O73 C74 121.0(7) . . ?
C72 O73 Ru2 109.7(5) . . ?
C74 O73 Ru2 129.1(6) . . ?
C28 Ru1 C1 103.2(3) . . ?
C28 Ru1 O35 78.1(3) . . ?
C1 Ru1 O35 178.5(3) . . ?
C28 Ru1 Cl1 92.1(3) . . ?
C1 Ru1 Cl1 96.3(2) . . ?
O35 Ru1 Cl1 84.17(14) . . ?
C28 Ru1 Cl2 104.2(2) . . ?
C1 Ru1 Cl2 91.8(2) . . ?
O35 Ru1 Cl2 87.33(15) . . ?
Cl1 Ru1 Cl2 159.69(8) . . ?
C66 Ru2 C39 103.3(4) . . ?
C66 Ru2 O73 78.0(3) . . ?
C39 Ru2 O73 178.5(3) . . ?
C66 Ru2 Cl4 99.6(3) . . ?
C39 Ru2 Cl4 92.7(2) . . ?
O73 Ru2 Cl4 86.41(17) . . ?
C66 Ru2 Cl3 97.4(3) . . ?
C39 Ru2 Cl3 94.0(2) . . ?
O73 Ru2 Cl3 86.47(17) . . ?
Cl4 Ru2 Cl3 159.78(10) . . ?
Cl2S C1S Cl1S 112.5(7) . . ?

loop_
_geom_bond_atom_site_label_1
_geom_bond_atom_site_label_2
_geom_bond_distance
_geom_bond_site_symmetry_2
_geom_bond_publ_flag
C1 N5 1.318(8) . ?
C1 N2 1.341(8) . ?
C1 Ru1 1.966(7) . ?
C3 N2 1.461(10) . ?
C3 C4 1.491(11) . ?
C4 N5 1.474(9) . ?
C6 C11 1.381(10) . ?
C6 C7 1.413(10) . ?
C6 N2 1.436(9) . ?
C7 C8 1.364(10) . ?
C7 C13 1.488(10) . ?
C8 C9 1.381(10) . ?
C9 N14 1.349(9) . ?
C9 C10 1.415(10) . ?
C10 C11 1.376(10) . ?
C11 C12 1.526(11) . ?
C15 N14 1.426(10) . ?
C16 N14 1.433(9) . ?
C17 C18 1.370(10) . ?
C17 C22 1.399(11) . ?
C17 N5 1.450(9) . ?
C18 C19 1.356(11) . ?
C18 C24 1.509(11) . ?
C19 C20 1.413(12) . ?
C20 N25 1.365(11) . ?
C20 C21 1.393(12) . ?
C21 C22 1.335(10) . ?
C22 C23 1.524(10) . ?
C26 N25 1.398(13) . ?
C27 N25 1.405(15) . ?
C28 C29 1.451(10) . ?
C28 Ru1 1.735(9) . ?
C29 C30 1.371(10) . ?
C29 C34 1.395(10) . ?
C30 C31 1.404(11) . ?
C31 C32 1.367(12) . ?
C32 C33 1.380(12) . ?
C33 C34 1.362(11) . ?
C34 O35 1.375(9) . ?
C36 O35 1.447(9) . ?
C36 C37 1.483(11) . ?
C36 C38 1.520(11) . ?
C39 N40 1.333(9) . ?
C39 N43 1.358(9) . ?
C39 Ru2 1.995(8) . ?
C41 N40 1.470(9) . ?
C41 C42 1.477(11) . ?
C42 N43 1.461(10) . ?
C44 C45 1.388(11) . ?
C44 C49 1.398(11) . ?
C44 N40 1.420(10) . ?
C45 C46 1.366(11) . ?
C45 C51 1.513(11) . ?
C46 C47 1.382(11) . ?
C47 N52 1.378(10) . ?
C47 C48 1.384(10) . ?
C48 C49 1.369(10) . ?
C49 C50 1.520(10) . ?
C53 N52 1.449(11) . ?
C54 N52 1.424(11) . ?
C55 C56 1.381(11) . ?
C55 N43 1.393(10) . ?
C55 C60 1.402(11) . ?
C56 C57 1.381(11) . ?
C56 C62 1.503(11) . ?
C57 C58 1.382(11) . ?
C58 N63 1.377(10) . ?
C58 C59 1.377(11) . ?
C59 C60 1.353(10) . ?
C60 C61 1.511(11) . ?
C64 N63 1.432(11) . ?
C65 N63 1.416(10) . ?
C66 C67 1.485(11) . ?
C66 Ru2 1.730(8) . ?
C67 C68 1.371(11) . ?
C67 C72 1.394(11) . ?
C68 C69 1.371(12) . ?
C69 C70 1.364(13) . ?
C70 C71 1.366(12) . ?
C71 C72 1.394(11) . ?
C72 O73 1.363(9) . ?
C74 O73 1.440(11) . ?
C74 C75 1.476(13) . ?
C74 C76 1.517(13) . ?
O35 Ru1 2.260(5) . ?
O73 Ru2 2.283(6) . ?
Cl1 Ru1 2.330(2) . ?
Cl2 Ru1 2.339(2) . ?
Cl3 Ru2 2.333(2) . ?
Cl4 Ru2 2.319(3) . ?
C1S Cl2S 1.628(16) . ?
C1S Cl1S 1.734(17) . ?

loop_
_geom_torsion_atom_site_label_1
_geom_torsion_atom_site_label_2
_geom_torsion_atom_site_label_3
_geom_torsion_atom_site_label_4
_geom_torsion
_geom_torsion_site_symmetry_1
_geom_torsion_site_symmetry_2
_geom_torsion_site_symmetry_3
_geom_torsion_site_symmetry_4
_geom_torsion_publ_flag
N2 C3 C4 N5 3.3(9) . . . . ?
C11 C6 C7 C8 -0.9(10) . . . . ?
N2 C6 C7 C8 -179.7(6) . . . . ?
C11 C6 C7 C13 -179.8(7) . . . . ?
N2 C6 C7 C13 1.3(10) . . . . ?
C6 C7 C8 C9 1.8(11) . . . . ?
C13 C7 C8 C9 -179.3(7) . . . . ?
C7 C8 C9 N14 175.9(7) . . . . ?
C7 C8 C9 C10 -1.0(11) . . . . ?
N14 C9 C10 C11 -177.8(7) . . . . ?
C8 C9 C10 C11 -0.9(11) . . . . ?
C9 C10 C11 C6 1.7(11) . . . . ?
C9 C10 C11 C12 178.8(7) . . . . ?
C7 C6 C11 C10 -0.8(11) . . . . ?
N2 C6 C11 C10 178.0(6) . . . . ?
C7 C6 C11 C12 -177.9(7) . . . . ?
N2 C6 C11 C12 0.9(11) . . . . ?
C22 C17 C18 C19 7.7(12) . . . . ?
N5 C17 C18 C19 -177.0(7) . . . . ?
C22 C17 C18 C24 -169.4(8) . . . . ?
N5 C17 C18 C24 5.8(12) . . . . ?
C17 C18 C19 C20 -1.9(14) . . . . ?
C24 C18 C19 C20 175.4(8) . . . . ?
C18 C19 C20 N25 179.0(9) . . . . ?
C18 C19 C20 C21 -5.2(13) . . . . ?
N25 C20 C21 C22 -177.6(9) . . . . ?
C19 C20 C21 C22 6.7(14) . . . . ?
C20 C21 C22 C17 -1.2(14) . . . . ?
C20 C21 C22 C23 -174.8(8) . . . . ?
C18 C17 C22 C21 -6.4(12) . . . . ?
N5 C17 C22 C21 178.3(7) . . . . ?
C18 C17 C22 C23 167.1(8) . . . . ?
N5 C17 C22 C23 -8.2(11) . . . . ?
Ru1 C28 C29 C30 -165.5(6) . . . . ?
Ru1 C28 C29 C34 8.6(10) . . . . ?
C34 C29 C30 C31 3.4(12) . . . . ?
C28 C29 C30 C31 177.2(7) . . . . ?
C29 C30 C31 C32 0.0(12) . . . . ?
C30 C31 C32 C33 -1.3(13) . . . . ?
C31 C32 C33 C34 -0.8(13) . . . . ?
C32 C33 C34 O35 178.8(7) . . . . ?
C32 C33 C34 C29 4.4(12) . . . . ?
C30 C29 C34 C33 -5.7(12) . . . . ?
C28 C29 C34 C33 179.8(7) . . . . ?
C30 C29 C34 O35 179.3(6) . . . . ?
C28 C29 C34 O35 4.8(10) . . . . ?
N40 C41 C42 N43 -1.7(10) . . . . ?
C49 C44 C45 C46 -4.0(12) . . . . ?
N40 C44 C45 C46 -174.6(7) . . . . ?
C49 C44 C45 C51 170.0(8) . . . . ?
N40 C44 C45 C51 -0.6(12) . . . . ?
C44 C45 C46 C47 1.3(13) . . . . ?
C51 C45 C46 C47 -172.9(8) . . . . ?
C45 C46 C47 N52 -178.3(8) . . . . ?
C45 C46 C47 C48 1.7(12) . . . . ?
N52 C47 C48 C49 177.9(8) . . . . ?
C46 C47 C48 C49 -2.1(12) . . . . ?
C47 C48 C49 C44 -0.6(13) . . . . ?
C47 C48 C49 C50 174.3(8) . . . . ?
C45 C44 C49 C48 3.7(12) . . . . ?
N40 C44 C49 C48 174.1(7) . . . . ?
C45 C44 C49 C50 -171.0(8) . . . . ?
N40 C44 C49 C50 -0.6(12) . . . . ?
N43 C55 C56 C57 -174.4(7) . . . . ?
C60 C55 C56 C57 2.2(12) . . . . ?
N43 C55 C56 C62 6.7(12) . . . . ?
C60 C55 C56 C62 -176.8(8) . . . . ?
C55 C56 C57 C58 1.8(13) . . . . ?
C62 C56 C57 C58 -179.2(8) . . . . ?
C56 C57 C58 N63 179.4(8) . . . . ?
C56 C57 C58 C59 -7.1(13) . . . . ?
N63 C58 C59 C60 -177.9(8) . . . . ?
C57 C58 C59 C60 8.8(13) . . . . ?
C58 C59 C60 C55 -5.2(13) . . . . ?
C58 C59 C60 C61 174.8(8) . . . . ?
C56 C55 C60 C59 -0.6(12) . . . . ?
N43 C55 C60 C59 176.0(7) . . . . ?
C56 C55 C60 C61 179.4(8) . . . . ?
N43 C55 C60 C61 -4.0(12) . . . . ?
Ru2 C66 C67 C68 178.6(7) . . . . ?
Ru2 C66 C67 C72 -3.1(11) . . . . ?
C72 C67 C68 C69 0.1(14) . . . . ?
C66 C67 C68 C69 178.2(9) . . . . ?
C67 C68 C69 C70 1.9(15) . . . . ?
C68 C69 C70 C71 -3.2(17) . . . . ?
C69 C70 C71 C72 2.5(16) . . . . ?
C70 C71 C72 O73 177.1(9) . . . . ?
C70 C71 C72 C67 -0.4(14) . . . . ?
C68 C67 C72 O73 -178.6(7) . . . . ?
C66 C67 C72 O73 3.1(11) . . . . ?
C68 C67 C72 C71 -0.8(13) . . . . ?
C66 C67 C72 C71 -179.1(8) . . . . ?
N5 C1 N2 C6 -179.9(7) . . . . ?
Ru1 C1 N2 C6 -3.7(12) . . . . ?
N5 C1 N2 C3 3.1(9) . . . . ?
Ru1 C1 N2 C3 179.3(7) . . . . ?
C11 C6 N2 C1 -86.1(10) . . . . ?
C7 C6 N2 C1 92.7(9) . . . . ?
C11 C6 N2 C3 90.7(9) . . . . ?
C7 C6 N2 C3 -90.5(9) . . . . ?
C4 C3 N2 C1 -4.2(10) . . . . ?
C4 C3 N2 C6 178.5(7) . . . . ?
N2 C1 N5 C17 -176.3(7) . . . . ?
Ru1 C1 N5 C17 6.9(10) . . . . ?
N2 C1 N5 C4 -0.7(10) . . . . ?
Ru1 C1 N5 C4 -177.5(6) . . . . ?
C18 C17 N5 C1 88.3(10) . . . . ?
C22 C17 N5 C1 -96.5(10) . . . . ?
C18 C17 N5 C4 -87.0(10) . . . . ?
C22 C17 N5 C4 88.2(9) . . . . ?
C3 C4 N5 C1 -1.8(10) . . . . ?
C3 C4 N5 C17 174.0(8) . . . . ?
C8 C9 N14 C15 176.2(8) . . . . ?
C10 C9 N14 C15 -7.2(11) . . . . ?
C8 C9 N14 C16 3.4(11) . . . . ?
C10 C9 N14 C16 -179.9(7) . . . . ?
C21 C20 N25 C26 -167.5(11) . . . . ?
C19 C20 N25 C26 7.9(17) . . . . ?
C21 C20 N25 C27 20.3(16) . . . . ?
C19 C20 N25 C27 -164.4(11) . . . . ?
N43 C39 N40 C44 176.2(8) . . . . ?
Ru2 C39 N40 C44 -8.9(11) . . . . ?
N43 C39 N40 C41 1.4(10) . . . . ?
Ru2 C39 N40 C41 176.3(6) . . . . ?
C45 C44 N40 C39 -90.1(10) . . . . ?
C49 C44 N40 C39 99.4(10) . . . . ?
C45 C44 N40 C41 84.3(10) . . . . ?
C49 C44 N40 C41 -86.2(10) . . . . ?
C42 C41 N40 C39 0.3(10) . . . . ?
C42 C41 N40 C44 -175.0(8) . . . . ?
N40 C39 N43 C55 -176.4(8) . . . . ?
Ru2 C39 N43 C55 9.3(12) . . . . ?
N40 C39 N43 C42 -2.6(9) . . . . ?
Ru2 C39 N43 C42 -176.9(6) . . . . ?
C56 C55 N43 C39 80.5(11) . . . . ?
C60 C55 N43 C39 -96.0(10) . . . . ?
C56 C55 N43 C42 -92.8(10) . . . . ?
C60 C55 N43 C42 90.7(10) . . . . ?
C41 C42 N43 C39 2.7(10) . . . . ?
C41 C42 N43 C55 177.0(8) . . . . ?
C46 C47 N52 C54 -7.2(13) . . . . ?
C48 C47 N52 C54 172.8(9) . . . . ?
C46 C47 N52 C53 -160.7(9) . . . . ?
C48 C47 N52 C53 19.3(13) . . . . ?
C59 C58 N63 C65 157.1(9) . . . . ?
C57 C58 N63 C65 -29.9(13) . . . . ?
C59 C58 N63 C64 8.4(14) . . . . ?
C57 C58 N63 C64 -178.6(9) . . . . ?
C33 C34 O35 C36 2.5(12) . . . . ?
C29 C34 O35 C36 177.2(7) . . . . ?
C33 C34 O35 Ru1 173.2(7) . . . . ?
C29 C34 O35 Ru1 -12.1(8) . . . . ?
C37 C36 O35 C34 158.0(7) . . . . ?
C38 C36 O35 C34 -82.4(10) . . . . ?
C37 C36 O35 Ru1 -10.7(10) . . . . ?
C38 C36 O35 Ru1 109.0(7) . . . . ?
C71 C72 O73 C74 5.5(13) . . . . ?
C67 C72 O73 C74 -176.8(8) . . . . ?
C71 C72 O73 Ru2 -179.6(7) . . . . ?
C67 C72 O73 Ru2 -2.0(9) . . . . ?
C75 C74 O73 C72 -163.0(8) . . . . ?
C76 C74 O73 C72 73.9(11) . . . . ?
C75 C74 O73 Ru2 23.3(12) . . . . ?
C76 C74 O73 Ru2 -99.8(9) . . . . ?
C29 C28 Ru1 C1 169.0(6) . . . . ?
C29 C28 Ru1 O35 -11.6(6) . . . . ?
C29 C28 Ru1 Cl1 72.0(6) . . . . ?
C29 C28 Ru1 Cl2 -95.7(6) . . . . ?
N5 C1 Ru1 C28 -171.5(6) . . . . ?
N2 C1 Ru1 C28 12.7(8) . . . . ?
N5 C1 Ru1 O35 31(10) . . . . ?
N2 C1 Ru1 O35 -145(10) . . . . ?
N5 C1 Ru1 Cl1 -77.9(6) . . . . ?
N2 C1 Ru1 Cl1 106.3(7) . . . . ?
N5 C1 Ru1 Cl2 83.4(6) . . . . ?
N2 C1 Ru1 Cl2 -92.4(7) . . . . ?
C34 O35 Ru1 C28 13.1(5) . . . . ?
C36 O35 Ru1 C28 -177.0(7) . . . . ?
C34 O35 Ru1 C1 171(10) . . . . ?
C36 O35 Ru1 C1 -19(10) . . . . ?
C34 O35 Ru1 Cl1 -80.3(5) . . . . ?
C36 O35 Ru1 Cl1 89.6(6) . . . . ?
C34 O35 Ru1 Cl2 118.2(5) . . . . ?
C36 O35 Ru1 Cl2 -71.9(6) . . . . ?
C67 C66 Ru2 C39 -179.2(6) . . . . ?
C67 C66 Ru2 O73 1.5(6) . . . . ?
C67 C66 Ru2 Cl4 85.7(6) . . . . ?
C67 C66 Ru2 Cl3 -83.3(7) . . . . ?
N40 C39 Ru2 C66 -179.1(6) . . . . ?
N43 C39 Ru2 C66 -5.4(8) . . . . ?
N40 C39 Ru2 O73 -27(11) . . . . ?
N43 C39 Ru2 O73 147(10) . . . . ?
N40 C39 Ru2 Cl4 -78.6(6) . . . . ?
N43 C39 Ru2 Cl4 95.1(7) . . . . ?
N40 C39 Ru2 Cl3 82.3(6) . . . . ?
N43 C39 Ru2 Cl3 -104.0(7) . . . . ?
C72 O73 Ru2 C66 0.3(5) . . . . ?
C74 O73 Ru2 C66 174.6(8) . . . . ?
C72 O73 Ru2 C39 -152(10) . . . . ?
C74 O73 Ru2 C39 23(11) . . . . ?
C72 O73 Ru2 Cl4 -100.3(5) . . . . ?
C74 O73 Ru2 Cl4 74.0(7) . . . . ?
C72 O73 Ru2 Cl3 98.6(5) . . . . ?
C74 O73 Ru2 Cl3 -87.1(7) . . . . ?
